data_2017464
loop_
_publ_author_name
'Katagiri, Hiroshi'
'Morimoto, Masao'
'Sakai, Kenichi'

_publ_section_title
;
 A pair of diastereomeric 1:2 salts of (<i>R</i>)- and
 (<i>S</i>)-2-methylpiperazine with (2<i>S</i>,3<i>S</i>)-tartaric acid
;
_journal_coeditor_code EG3031
_journal_issue 1
_journal_name_full 'Acta Crystallographica Section C'
_journal_page_first o20
_journal_page_last o24
_journal_paper_doi 10.1107/S0108270109046460
_journal_volume 66
_journal_year 2010
_chemical_formula_iupac 'C5 H14 N2 2+, 2C4 H5 O6 -, H2 O'
_chemical_formula_moiety 'C5 H14 N2 2+, 2(C4 H5 O6 -), H2 O'
_chemical_formula_sum 'C13 H26 N2 O13'
_chemical_formula_weight 418.36
_chemical_name_systematic
;
(<i>R</i>)-2-methylpiperazinediium
bis[hydrogen (2<i>S</i>,3<i>S</i>)-tartrate] monohydrate
;
_space_group_IT_number 19
_symmetry_cell_setting orthorhombic
_symmetry_space_group_name_Hall 'P 2ac 2ab'
_symmetry_space_group_name_H-M 'P 21 21 21'
_atom_sites_solution_hydrogens geom
_atom_sites_solution_primary direct
_atom_sites_solution_secondary difmap
_audit_creation_method SHELXL-97
_cell_angle_alpha 90.00
_cell_angle_beta 90.00
_cell_angle_gamma 90.00
_cell_formula_units_Z 4
_cell_length_a 7.5571(2)
_cell_length_b 7.7903(3)
_cell_length_c 29.8324(8)
_cell_measurement_reflns_used 25752
_cell_measurement_temperature 108
_cell_measurement_theta_max 27.52
_cell_measurement_theta_min 3.5
_cell_volume 1756.30(9)
_computing_cell_refinement 'PROCESS-AUTO (Rigaku, 1998)'
_computing_data_collection 'PROCESS-AUTO (Rigaku, 1998)'
_computing_data_reduction 'CrystalStructure (Rigaku/MSC, 2003)'
_computing_molecular_graphics 'ORTEPIII (Burnett & Johnson, 1996) and PLATON (Spek, 2009)'
_computing_publication_material 'Yadokari-XG 2009 (Wakita, 2001; Kabuto <i>et al.</i>,  2009)'
_computing_structure_refinement 'SHELXL97 (Sheldrick, 2008)'
_computing_structure_solution 'SHELXS97 (Sheldrick, 2008)'
_diffrn_ambient_temperature 108
_diffrn_measured_fraction_theta_full 0.998
_diffrn_measured_fraction_theta_max 0.998
_diffrn_measurement_device_type 'Rigaku R-AXIS RAPID'
_diffrn_measurement_method \w
_diffrn_radiation_monochromator graphite
_diffrn_radiation_source 'rotating anode'
_diffrn_radiation_type MoK\a
_diffrn_radiation_wavelength 0.71075
_diffrn_reflns_av_R_equivalents 0.0236
_diffrn_reflns_av_sigmaI/netI 0.0113
_diffrn_reflns_limit_h_max 9
_diffrn_reflns_limit_h_min -9
_diffrn_reflns_limit_k_max 10
_diffrn_reflns_limit_k_min -10
_diffrn_reflns_limit_l_max 38
_diffrn_reflns_limit_l_min -37
_diffrn_reflns_number 26023
_diffrn_reflns_theta_full 27.48
_diffrn_reflns_theta_max 27.48
_diffrn_reflns_theta_min 3.02
_exptl_absorpt_coefficient_mu 0.143
_exptl_absorpt_correction_T_max 0.9192
_exptl_absorpt_correction_T_min 0.9192
_exptl_absorpt_correction_type multi-scan
_exptl_absorpt_process_details '(ABSCOR; Higashi, 1995)'
_exptl_crystal_colour colourless
_exptl_crystal_density_diffrn 1.582
_exptl_crystal_density_method 'not measured'
_exptl_crystal_description prism
_exptl_crystal_F_000 888
_exptl_crystal_size_max 0.60
_exptl_crystal_size_mid 0.60
_exptl_crystal_size_min 0.60
_refine_diff_density_max 0.327
_refine_diff_density_min -0.190
_refine_ls_abs_structure_details 'see text'
_refine_ls_extinction_coef 0.099(3)
_refine_ls_extinction_expression Fc^*^=kFc[1+0.001xFc^2^\l^3^/sin(2\q)]^-1/4^
_refine_ls_extinction_method SHELXL97
_refine_ls_goodness_of_fit_ref 1.105
_refine_ls_hydrogen_treatment mixed
_refine_ls_matrix_type full
_refine_ls_number_parameters 291
_refine_ls_number_reflns 2331
_refine_ls_number_restraints 0
_refine_ls_restrained_S_all 1.105
_refine_ls_R_factor_all 0.0257
_refine_ls_R_factor_gt 0.0249
_refine_ls_shift/su_max 0.000
_refine_ls_shift/su_mean 0.000
_refine_ls_structure_factor_coef Fsqd
_refine_ls_weighting_details 'calc w=1/[\s^2^(Fo^2^)+(0.0302P)^2^+0.6376P] where P=(Fo^2^+2Fc^2^)/3'
_refine_ls_weighting_scheme calc
_refine_ls_wR_factor_gt 0.0619
_refine_ls_wR_factor_ref 0.0622
_reflns_number_gt 2271
_reflns_number_total 2331
_reflns_threshold_expression >2sigma(I)
_cod_data_source_file eg3031.cif
_cod_data_source_block I
_cod_database_code 2017464
_cod_database_fobs_code 2017464

loop_
_symmetry_equiv_pos_as_xyz
'x, y, z'
'-x+1/2, -y, z+1/2'
'x+1/2, -y+1/2, -z'
'-x, y+1/2, -z+1/2'

loop_
_atom_site_type_symbol
_atom_site_label
_atom_site_fract_x
_atom_site_fract_y
_atom_site_fract_z
_atom_site_U_iso_or_equiv
_atom_site_adp_type
_atom_site_calc_flag
_atom_site_refinement_flags
_atom_site_occupancy
_atom_site_disorder_assembly
_atom_site_disorder_group
N N1 0.0917(2) 0.02318(18) 0.11013(5) 0.0126(3) Uani d . 1 . .
H H1A 0.081(3) 0.042(3) 0.0804(7) 0.019 Uiso d . 1 . .
H H1B 0.102(3) -0.093(3) 0.1142(7) 0.019 Uiso d . 1 . .
N N2 0.08325(18) 0.36636(19) 0.14444(5) 0.0094(3) Uani d . 1 . .
H H2A 0.093(3) 0.354(3) 0.1737(7) 0.014 Uiso d . 1 . .
H H2B 0.076(3) 0.473(3) 0.1385(7) 0.014 Uiso d . 1 . .
O O1 0.37535(15) 0.58168(16) 0.03444(4) 0.0106(2) Uani d . 1 . .
H H1C 0.374(3) 0.613(3) 0.0081(7) 0.016 Uiso d . 1 . .
O O2 0.67895(15) 0.56716(16) -0.02386(4) 0.0105(2) Uani d . 1 . .
H H2C 0.786(3) 0.598(3) -0.0301(7) 0.016 Uiso d . 1 . .
O O3 0.37191(16) 0.23774(16) 0.22492(4) 0.0116(2) Uani d . 1 . .
H H3A 0.377(3) 0.346(3) 0.2214(7) 0.017 Uiso d . 1 . .
O O4 0.37805(17) 0.46728(15) 0.30267(4) 0.0133(3) Uani d . 1 . .
H H4A 0.469(3) 0.502(3) 0.2954(8) 0.020 Uiso d . 1 . .
O O5 0.01431(14) 0.22908(16) 0.30431(4) 0.0118(2) Uani d . 1 . .
H H5A -0.117(3) 0.263(3) 0.3010(7) 0.018 Uiso d . 1 . .
O O9 0.61255(17) 0.21613(15) 0.05092(4) 0.0129(2) Uani d . 1 . .
H H9A 0.585(3) 0.104(3) 0.0454(7) 0.019 Uiso d . 1 . .
O O6 0.02777(16) 0.32806(19) 0.23426(4) 0.0178(3) Uani d . 1 . .
O O10 0.55030(16) 0.24894(16) -0.02226(4) 0.0149(3) Uani d . 1 . .
O O7 0.70272(15) 0.32862(16) 0.30073(4) 0.0144(2) Uani d . 1 . .
O O11 0.78684(15) 0.79983(16) 0.05636(4) 0.0134(2) Uani d . 1 . .
O O8 0.60285(17) 0.06174(16) 0.31247(4) 0.0140(2) Uani d . 1 . .
O O12 0.51470(16) 0.89873(16) 0.04456(4) 0.0139(3) Uani d . 1 . .
C C1 0.2426(2) 0.3002(2) 0.12048(5) 0.0114(3) Uani d . 1 . .
H H1D 0.3501 0.3563 0.1326 0.014 Uiso calc R 1 . .
H H1E 0.2338 0.3283 0.0882 0.014 Uiso calc R 1 . .
C C2 0.2571(2) 0.1083(2) 0.12630(5) 0.0125(3) Uani d . 1 . .
H H2D 0.3598 0.0648 0.1091 0.015 Uiso calc R 1 . .
H H2E 0.2761 0.0807 0.1583 0.015 Uiso calc R 1 . .
C C3 -0.0669(2) 0.0886(2) 0.13440(5) 0.0119(3) Uani d . 1 . .
H H3B -0.0564 0.0616 0.1667 0.014 Uiso calc R 1 . .
H H3C -0.1745 0.0313 0.1228 0.014 Uiso calc R 1 . .
C C4 -0.0833(2) 0.2816(2) 0.12816(5) 0.0101(3) Uani d . 1 . .
H H4B -0.0973 0.3064 0.0955 0.012 Uiso calc R 1 . .
C C5 -0.2433(2) 0.3506(2) 0.15276(5) 0.0141(3) Uani d . 1 . .
H H5B -0.2353 0.3198 0.1846 0.021 Uiso calc R 1 . .
H H5C -0.3510 0.3007 0.1399 0.021 Uiso calc R 1 . .
H H5D -0.2473 0.4758 0.1498 0.021 Uiso calc R 1 . .
C C6 0.6054(2) 0.3044(2) 0.01313(5) 0.0093(3) Uani d . 1 . .
C C7 0.6750(2) 0.4865(2) 0.01857(5) 0.0084(3) Uani d . 1 . .
H H7A 0.7970 0.4833 0.0315 0.010 Uiso calc R 1 . .
C C8 0.5540(2) 0.5927(2) 0.04898(5) 0.0087(3) Uani d . 1 . .
H H8A 0.5613 0.5445 0.0800 0.010 Uiso calc R 1 . .
C C9 0.6245(2) 0.7788(2) 0.05014(5) 0.0092(3) Uani d . 1 . .
C C10 0.0967(2) 0.2597(2) 0.26679(5) 0.0102(3) Uani d . 1 . .
C C11 0.2898(2) 0.2035(2) 0.26652(5) 0.0093(3) Uani d . 1 . .
H H11A 0.2923 0.0764 0.2712 0.011 Uiso calc R 1 . .
C C12 0.3910(2) 0.2864(2) 0.30557(5) 0.0096(3) Uani d . 1 . .
H H12A 0.3325 0.2498 0.3341 0.011 Uiso calc R 1 . .
C C13 0.5816(2) 0.2182(2) 0.30619(5) 0.0095(3) Uani d . 1 . .
O O1W 0.08688(17) 0.66356(16) 0.09223(4) 0.0123(2) Uani d . 1 . .
H H1W -0.006(3) 0.692(3) 0.0789(7) 0.018 Uiso d . 1 . .
H H2W 0.165(3) 0.639(3) 0.0718(7) 0.018 Uiso d . 1 . .

loop_
_atom_site_aniso_label
_atom_site_aniso_U_11
_atom_site_aniso_U_22
_atom_site_aniso_U_33
_atom_site_aniso_U_12
_atom_site_aniso_U_13
_atom_site_aniso_U_23
N1 0.0155(7) 0.0093(6) 0.0130(6) 0.0006(6) 0.0024(6) -0.0014(5)
N2 0.0112(6) 0.0074(6) 0.0096(6) -0.0003(6) -0.0005(5) 0.0004(5)
O1 0.0077(5) 0.0119(6) 0.0124(5) -0.0006(5) 0.0003(4) 0.0002(5)
O2 0.0101(5) 0.0115(6) 0.0100(5) -0.0008(5) 0.0012(4) 0.0031(4)
O3 0.0133(5) 0.0109(6) 0.0107(5) 0.0001(5) 0.0040(4) 0.0006(4)
O4 0.0088(5) 0.0081(6) 0.0229(6) -0.0001(5) 0.0031(5) -0.0011(5)
O5 0.0080(5) 0.0160(6) 0.0114(5) -0.0001(5) 0.0009(4) 0.0019(5)
O9 0.0186(6) 0.0073(5) 0.0127(5) -0.0025(5) -0.0024(5) 0.0009(4)
O6 0.0130(5) 0.0279(7) 0.0125(5) 0.0050(6) -0.0011(4) 0.0048(5)
O10 0.0183(6) 0.0139(6) 0.0124(5) -0.0031(5) -0.0021(4) -0.0029(5)
O7 0.0082(5) 0.0121(6) 0.0228(6) -0.0005(5) 0.0014(4) -0.0010(5)
O11 0.0097(5) 0.0113(6) 0.0193(5) -0.0008(5) -0.0022(4) -0.0009(5)
O8 0.0143(5) 0.0103(5) 0.0174(5) 0.0019(5) -0.0004(5) 0.0004(5)
O12 0.0119(6) 0.0072(6) 0.0226(6) 0.0008(5) -0.0023(5) 0.0005(5)
C1 0.0103(7) 0.0125(7) 0.0115(6) -0.0008(6) 0.0010(5) -0.0005(6)
C2 0.0113(7) 0.0140(8) 0.0120(7) 0.0026(7) 0.0011(6) -0.0007(6)
C3 0.0123(7) 0.0082(7) 0.0151(7) -0.0009(6) 0.0034(6) -0.0021(6)
C4 0.0093(7) 0.0107(7) 0.0104(6) 0.0005(6) -0.0010(5) -0.0007(6)
C5 0.0117(7) 0.0158(8) 0.0148(7) 0.0037(7) -0.0009(6) -0.0037(6)
C6 0.0075(6) 0.0086(7) 0.0117(7) 0.0014(6) 0.0007(6) -0.0011(6)
C7 0.0100(7) 0.0064(7) 0.0087(6) 0.0002(6) 0.0002(5) 0.0008(6)
C8 0.0085(7) 0.0073(7) 0.0104(6) 0.0004(6) 0.0005(6) -0.0003(6)
C9 0.0119(7) 0.0082(7) 0.0077(6) 0.0003(6) 0.0007(6) -0.0008(6)
C10 0.0100(7) 0.0094(7) 0.0113(6) -0.0018(7) -0.0004(5) -0.0015(6)
C11 0.0094(7) 0.0090(7) 0.0094(6) -0.0003(6) 0.0011(5) 0.0009(6)
C12 0.0090(7) 0.0080(7) 0.0118(6) 0.0001(6) 0.0004(6) 0.0005(6)
C13 0.0096(7) 0.0112(7) 0.0076(6) 0.0006(6) -0.0002(5) -0.0016(6)
O1W 0.0118(5) 0.0120(6) 0.0132(5) 0.0024(5) 0.0010(5) 0.0015(4)

loop_
_atom_type_symbol
_atom_type_description
_atom_type_scat_dispersion_real
_atom_type_scat_dispersion_imag
_atom_type_scat_source
C C 0.0033 0.0000 'International Tables Vol C Tables 4.2.6.8 and 6.1.1.4'
H H 0.0000 0.0000 'International Tables Vol C Tables 4.2.6.8 and 6.1.1.4'
N N 0.0061 0.0000 'International Tables Vol C Tables 4.2.6.8 and 6.1.1.4'
O O 0.0106 0.0000 'International Tables Vol C Tables 4.2.6.8 and 6.1.1.4'

loop_
_geom_angle_atom_site_label_1
_geom_angle_atom_site_label_2
_geom_angle_atom_site_label_3
_geom_angle_site_symmetry_1
_geom_angle_site_symmetry_3
_geom_angle
_geom_angle_publ_flag
C3 N1 C2 . . 111.33(12) ?
C3 N1 H1A . . 110.4(15) ?
C2 N1 H1A . . 108.6(15) ?
C3 N1 H1B . . 110.1(15) ?
C2 N1 H1B . . 108.7(15) ?
H1A N1 H1B . . 108(2) ?
C1 N2 C4 . . 111.69(12) ?
C1 N2 H2A . . 111.8(14) ?
C4 N2 H2A . . 109.8(14) ?
C1 N2 H2B . . 106.9(15) ?
C4 N2 H2B . . 107.8(15) ?
H2A N2 H2B . . 109(2) ?
C8 O1 H1C . . 106.8(16) ?
C7 O2 H2C . . 109.6(14) ?
C11 O3 H3A . . 108.4(15) ?
C12 O4 H4A . . 108(2) ?
C10 O5 H5A . . 109.2(12) ?
C6 O9 H9A . . 109.4(14) ?
N2 C1 C2 . . 110.21(14) ?
N2 C1 H1D . . 109.6 ?
C2 C1 H1D . . 109.6 ?
N2 C1 H1E . . 109.6 ?
C2 C1 H1E . . 109.6 ?
H1D C1 H1E . . 108.1 ?
N1 C2 C1 . . 109.98(14) ?
N1 C2 H2D . . 109.7 ?
C1 C2 H2D . . 109.7 ?
N1 C2 H2E . . 109.7 ?
C1 C2 H2E . . 109.7 ?
H2D C2 H2E . . 108.2 ?
N1 C3 C4 . . 110.13(14) ?
N1 C3 H3B . . 109.6 ?
C4 C3 H3B . . 109.6 ?
N1 C3 H3C . . 109.6 ?
C4 C3 H3C . . 109.6 ?
H3B C3 H3C . . 108.1 ?
N2 C4 C5 . . 110.90(13) ?
N2 C4 C3 . . 109.09(14) ?
C5 C4 C3 . . 110.89(14) ?
N2 C4 H4B . . 108.6 ?
C5 C4 H4B . . 108.6 ?
C3 C4 H4B . . 108.6 ?
C4 C5 H5B . . 109.5 ?
C4 C5 H5C . . 109.5 ?
H5B C5 H5C . . 109.5 ?
C4 C5 H5D . . 109.5 ?
H5B C5 H5D . . 109.5 ?
H5C C5 H5D . . 109.5 ?
O10 C6 O9 . . 124.81(15) ?
O10 C6 C7 . . 122.87(14) ?
O9 C6 C7 . . 112.33(12) ?
O2 C7 C6 . . 109.05(12) ?
O2 C7 C8 . . 107.65(12) ?
C6 C7 C8 . . 111.14(12) ?
O2 C7 H7A . . 109.7 ?
C6 C7 H7A . . 109.7 ?
C8 C7 H7A . . 109.7 ?
O1 C8 C7 . . 110.74(12) ?
O1 C8 C9 . . 113.04(13) ?
C7 C8 C9 . . 108.33(12) ?
O1 C8 H8A . . 108.2 ?
C7 C8 H8A . . 108.2 ?
C9 C8 H8A . . 108.2 ?
O11 C9 O12 . . 124.59(16) ?
O11 C9 C8 . . 117.66(14) ?
O12 C9 C8 . . 117.74(13) ?
O6 C10 O5 . . 123.92(15) ?
O6 C10 C11 . . 121.91(14) ?
O5 C10 C11 . . 114.17(13) ?
O3 C11 C10 . . 111.77(12) ?
O3 C11 C12 . . 111.61(13) ?
C10 C11 C12 . . 110.59(12) ?
O3 C11 H11A . . 107.5 ?
C10 C11 H11A . . 107.5 ?
C12 C11 H11A . . 107.5 ?
O4 C12 C11 . . 109.77(13) ?
O4 C12 C13 . . 114.21(13) ?
C11 C12 C13 . . 109.29(12) ?
O4 C12 H12A . . 107.8 ?
C11 C12 H12A . . 107.8 ?
C13 C12 H12A . . 107.8 ?
O8 C13 O7 . . 126.30(16) ?
O8 C13 C12 . . 117.51(15) ?
O7 C13 C12 . . 116.18(14) ?
H1W O1W H2W . . 107(2) ?

loop_
_geom_bond_atom_site_label_1
_geom_bond_atom_site_label_2
_geom_bond_site_symmetry_2
_geom_bond_distance
_geom_bond_publ_flag
N1 C3 . 1.490(2) ?
N1 C2 . 1.495(2) ?
N1 H1A . 0.90(2) ?
N1 H1B . 0.91(3) ?
N2 C1 . 1.492(2) ?
N2 C4 . 1.502(2) ?
N2 H2A . 0.88(2) ?
N2 H2B . 0.85(2) ?
O1 C8 . 1.4203(19) ?
O1 H1C . 0.82(2) ?
O2 C7 . 1.4134(17) ?
O2 H2C . 0.86(2) ?
O3 C11 . 1.4127(17) ?
O3 H3A . 0.85(3) ?
O4 C12 . 1.4149(19) ?
O4 H4A . 0.77(3) ?
O5 C10 . 1.3028(19) ?
O5 H5A . 1.03(2) ?
O9 C6 . 1.3216(19) ?
O9 H9A . 0.91(2) ?
O6 C10 . 1.223(2) ?
O10 C6 . 1.2143(18) ?
O7 C13 . 1.266(2) ?
O11 C9 . 1.252(2) ?
O8 C13 . 1.243(2) ?
O12 C9 . 1.261(2) ?
C1 C2 . 1.509(2) ?
C1 H1D . 0.9900 ?
C1 H1E . 0.9900 ?
C2 H2D . 0.9900 ?
C2 H2E . 0.9900 ?
C3 C4 . 1.520(2) ?
C3 H3B . 0.9900 ?
C3 H3C . 0.9900 ?
C4 C5 . 1.514(2) ?
C4 H4B . 1.0000 ?
C5 H5B . 0.9800 ?
C5 H5C . 0.9800 ?
C5 H5D . 0.9800 ?
C6 C7 . 1.522(2) ?
C7 C8 . 1.531(2) ?
C7 H7A . 1.0000 ?
C8 C9 . 1.545(2) ?
C8 H8A . 1.0000 ?
C10 C11 . 1.524(2) ?
C11 C12 . 1.536(2) ?
C11 H11A . 1.0000 ?
C12 C13 . 1.536(2) ?
C12 H12A . 1.0000 ?
O1W H1W . 0.84(2) ?
O1W H2W . 0.87(2) ?

loop_
_geom_hbond_atom_site_label_D
_geom_hbond_atom_site_label_H
_geom_hbond_atom_site_label_A
_geom_hbond_site_symmetry_A
_geom_hbond_distance_DH
_geom_hbond_distance_HA
_geom_hbond_distance_DA
_geom_hbond_angle_DHA
_geom_hbond_publ_flag
N1 H1A O2 3_455 0.90(2) 2.03(2) 2.7484(19) 136(2) yes
N1 H1A O10 3_455 0.90(2) 2.39(2) 3.1814(19) 146(2) yes
O1W H1W O11 1_455 0.84(2) 1.90(2) 2.7227(17) 168(2) yes
N1 H1B O1W 1_545 0.92(2) 2.01(2) 2.8522(19) 152.1(19) yes
O1W H2W O1 . 0.87(2) 1.99(2) 2.8516(17) 169(2) yes
N2 H2A O6 . 0.88(2) 1.88(2) 2.7285(19) 160(2) yes
N2 H2B O1W . 0.85(2) 2.03(2) 2.7906(19) 149(2) yes
O3 H3A O8 4_655 0.85(2) 1.97(2) 2.7661(18) 156(2) yes
O4 H4A O7 . 0.77(2) 2.23(2) 2.6815(17) 118(2) no
O4 H4A O3 4_655 0.77(2) 2.28(2) 2.9474(17) 146(2) yes
O5 H5A O7 1_455 1.03(2) 1.46(2) 2.4814(16) 172.3(19) yes
O1 H1C O2 . 0.82(2) 2.52(2) 2.8813(16) 107.9(18) no
O1 H1C O11 3_465 0.82(2) 2.14(2) 2.9389(17) 163(2) yes
O2 H2C O1 3_565 0.86(2) 2.59(2) 3.1283(17) 121.5(18) no
O2 H2C O12 3_565 0.86(2) 1.78(2) 2.6249(17) 165(2) yes
O9 H9A O12 1_545 0.91(2) 1.69(2) 2.5878(17) 169(2) yes
C1 H1D O8 4_655 0.9900 2.3200 3.085(2) 133.00 no
C1 H1E O10 3_455 0.9900 2.4800 3.2930(19) 139.00 no
C2 H2D O12 1_545 0.9900 2.6000 3.5216(19) 155.00 no
C2 H2E O3 . 0.9900 2.4400 3.2288(19) 136.00 no
C2 H2E O7 4_645 0.9900 2.3200 3.095(2) 135.00 no
C4 H4B O10 3_455 1.0000 2.4900 3.3252(19) 141.00 no
C5 H5B O6 . 0.9800 2.4800 3.1841(19) 128.00 no

loop_
_geom_torsion_atom_site_label_1
_geom_torsion_atom_site_label_2
_geom_torsion_atom_site_label_3
_geom_torsion_atom_site_label_4
_geom_torsion_site_symmetry_1
_geom_torsion_site_symmetry_2
_geom_torsion_site_symmetry_3
_geom_torsion_site_symmetry_4
_geom_torsion
_geom_torsion_publ_flag
C4 N2 C1 C2 . . . . -57.75(17) ?
C3 N1 C2 C1 . . . . -57.87(17) ?
N2 C1 C2 N1 . . . . 56.63(16) ?
C2 N1 C3 C4 . . . . 58.55(17) ?
C1 N2 C4 C5 . . . . -179.89(13) yes
C1 N2 C4 C3 . . . . 57.69(17) ?
N1 C3 C4 N2 . . . . -57.33(17) ?
N1 C3 C4 C5 . . . . -179.76(12) yes
O10 C6 C7 O2 . . . . -5.5(2) ?
O9 C6 C7 O2 . . . . 174.48(13) ?
O10 C6 C7 C8 . . . . 113.06(17) ?
O9 C6 C7 C8 . . . . -67.00(16) ?
O2 C7 C8 O1 . . . . 68.02(16) yes
C6 C7 C8 O1 . . . . -51.34(16) ?
O2 C7 C8 C9 . . . . -56.47(15) ?
C6 C7 C8 C9 . . . . -175.83(12) yes
O1 C8 C9 O11 . . . . -170.15(13) ?
C7 C8 C9 O11 . . . . -47.05(18) ?
O1 C8 C9 O12 . . . . 9.52(19) ?
C7 C8 C9 O12 . . . . 132.63(14) ?
O6 C10 C11 O3 . . . . -1.0(2) ?
O5 C10 C11 O3 . . . . 179.26(14) ?
O6 C10 C11 C12 . . . . 124.02(17) ?
O5 C10 C11 C12 . . . . -55.72(18) ?
O3 C11 C12 O4 . . . . 67.41(17) yes
C10 C11 C12 O4 . . . . -57.70(17) ?
O3 C11 C12 C13 . . . . -58.57(17) ?
C10 C11 C12 C13 . . . . 176.33(12) yes
O4 C12 C13 O8 . . . . 174.12(14) ?
C11 C12 C13 O8 . . . . -62.50(18) ?
O4 C12 C13 O7 . . . . -5.04(19) ?
C11 C12 C13 O7 . . . . 118.34(15) ?
